data_4321045
loop_
_publ_author_name
'Claire J. Carmalt'
'Christopher W. Dinnage'
'Ivan P. Parkin'
'Jonathan W. Steed'

_publ_section_title
;
 Synthesis and Characterization of a Homoleptic Thiolate Complex of
 Titanium(IV)
;
_journal_name_full 'Inorganic Chemistry'
_journal_page_first 2693
_journal_page_last 2695
_journal_paper_doi 10.1021/ic991382g
_journal_volume 39
_journal_year 2000
_chemical_formula_sum 'C68 H75 S9 Ti2'
_chemical_formula_weight 1276.62
_chemical_name_systematic
;
 ?
;
_space_group_IT_number 14
_symmetry_cell_setting monoclinic
_symmetry_space_group_name_Hall '-P 2ybc'
_symmetry_space_group_name_H-M 'P 1 21/c 1'
_atom_sites_solution_hydrogens geom
_atom_sites_solution_primary direct
_atom_sites_solution_secondary difmap
_audit_creation_method SHELXL-97
_cell_angle_alpha 90.00
_cell_angle_beta 97.29(3)
_cell_angle_gamma 90.00
_cell_formula_units_Z 4
_cell_length_a 21.573(4)
_cell_length_b 17.224(3)
_cell_length_c 17.577(4)
_cell_measurement_temperature 100(2)
_cell_volume 6478(2)
_computing_cell_refinement DENZO-SMN
_computing_data_collection 'Nonius Collect'
_computing_data_reduction DENZO-SMN
_computing_molecular_graphics RES2INS
_computing_structure_refinement 'SHELXL-97 (Sheldrick, 1997)'
_computing_structure_solution 'SHELXS-97 (Sheldrick, 1990)'
_diffrn_ambient_temperature 100(2)
_diffrn_measured_fraction_theta_full 0.998
_diffrn_measured_fraction_theta_max 0.998
_diffrn_measurement_device_type KappaCCD
_diffrn_radiation_monochromator graphite
_diffrn_radiation_source 'fine-focus sealed tube'
_diffrn_radiation_type MoK\a
_diffrn_radiation_wavelength 0.71070
_diffrn_reflns_av_R_equivalents 0.064
_diffrn_reflns_av_sigmaI/netI 0.0771
_diffrn_reflns_limit_h_max 28
_diffrn_reflns_limit_h_min -26
_diffrn_reflns_limit_k_max 22
_diffrn_reflns_limit_k_min -22
_diffrn_reflns_limit_l_max 20
_diffrn_reflns_limit_l_min -22
_diffrn_reflns_number 55504
_diffrn_reflns_theta_full 27.50
_diffrn_reflns_theta_max 27.50
_diffrn_reflns_theta_min 2.55
_diffrn_standards_decay_% 0
_exptl_absorpt_coefficient_mu 0.576
_exptl_absorpt_correction_type Scalepack
_exptl_crystal_colour red
_exptl_crystal_density_diffrn 1.309
_exptl_crystal_density_method 'not measured'
_exptl_crystal_description block
_exptl_crystal_F_000 2684
_exptl_crystal_size_max 0.3
_exptl_crystal_size_mid 0.1
_exptl_crystal_size_min 0.1
_refine_diff_density_max 1.281
_refine_diff_density_min -1.330
_refine_diff_density_rms 0.108
_refine_ls_extinction_coef 0.00030(17)
_refine_ls_extinction_expression Fc^*^=kFc[1+0.001xFc^2^\l^3^/sin(2\q)]^-1/4^
_refine_ls_extinction_method SHELXL
_refine_ls_goodness_of_fit_ref 1.037
_refine_ls_hydrogen_treatment mixed
_refine_ls_matrix_type full
_refine_ls_number_parameters 660
_refine_ls_number_reflns 14854
_refine_ls_number_restraints 0
_refine_ls_restrained_S_all 1.037
_refine_ls_R_factor_all 0.0834
_refine_ls_R_factor_gt 0.0521
_refine_ls_shift/su_max 0.001
_refine_ls_shift/su_mean 0.000
_refine_ls_structure_factor_coef Fsqd
_refine_ls_weighting_details 'calc w=1/[\s^2^(Fo^2^)+(0.0541P)^2^+6.1078P] where P=(Fo^2^+2Fc^2^)/3'
_refine_ls_weighting_scheme calc
_refine_ls_wR_factor_gt 0.1162
_refine_ls_wR_factor_ref 0.1303
_reflns_number_gt 10677
_reflns_number_total 14854
_reflns_threshold_expression >2sigma(I)
_cod_data_source_file ic991382g.cif
_cod_data_source_block time42
_cod_original_cell_volume 6479(2)
_cod_database_code 4321045

loop_
_symmetry_equiv_pos_as_xyz
'x, y, z'
'-x, y+1/2, -z+1/2'
'-x, -y, -z'
'x, -y-1/2, z-1/2'

loop_
_atom_site_label
_atom_site_type_symbol
_atom_site_fract_x
_atom_site_fract_y
_atom_site_fract_z
_atom_site_U_iso_or_equiv
_atom_site_adp_type
_atom_site_occupancy
_atom_site_symmetry_multiplicity
_atom_site_calc_flag
_atom_site_refinement_flags
_atom_site_disorder_assembly
_atom_site_disorder_group
Ti1 Ti 0.25844(2) 0.03573(3) 0.43254(3) 0.01446(11) Uiso 1 1 d . . .
S1 S 0.17084(3) -0.03793(4) 0.48704(4) 0.01627(15) Uiso 1 1 d . . .
C1 C 0.12836(13) -0.10522(18) 0.41706(17) 0.0237(6) Uani 1 1 d . . .
H1A H 0.1185 -0.0783 0.3672 0.028 Uiso 1 1 calc R . .
H1B H 0.1557 -0.1500 0.4092 0.028 Uiso 1 1 calc R . .
Ti2 Ti 0.25635(2) -0.10542(3) 0.57267(3) 0.01572(12) Uiso 1 1 d . . .
S2 S 0.29339(3) 0.03373(4) 0.57604(4) 0.01540(14) Uiso 1 1 d . . .
C2 C 0.06855(13) -0.13459(17) 0.44278(17) 0.0213(6) Uani 1 1 d . . .
S3 S 0.31375(3) -0.09359(4) 0.45633(4) 0.01578(15) Uiso 1 1 d . . .
C3 C 0.06556(14) -0.20943(18) 0.47286(19) 0.0264(7) Uani 1 1 d . . .
H3 H 0.1019 -0.2411 0.4794 0.032 Uiso 1 1 calc R . .
S4 S 0.18876(3) 0.13947(4) 0.42892(4) 0.01728(15) Uiso 1 1 d . . .
C4 C 0.00962(14) -0.23772(18) 0.4933(2) 0.0290(7) Uani 1 1 d . . .
H4 H 0.0079 -0.2889 0.5131 0.035 Uiso 1 1 calc R . .
S5 S 0.34469(3) 0.10213(4) 0.39976(4) 0.01990(16) Uiso 1 1 d . . .
C5 C -0.04349(14) -0.19208(19) 0.48513(18) 0.0263(7) Uani 1 1 d . . .
H5 H -0.0817 -0.2120 0.4985 0.032 Uiso 1 1 calc R . .
S6 S 0.23262(3) -0.01181(4) 0.30670(4) 0.01852(15) Uiso 1 1 d . . .
C6 C -0.04065(14) -0.11714(19) 0.45721(18) 0.0266(7) Uani 1 1 d . . .
H6 H -0.0767 -0.0850 0.4528 0.032 Uiso 1 1 calc R . .
S7 S 0.19852(3) -0.09807(4) 0.67619(4) 0.01967(16) Uiso 1 1 d . . .
C7 C 0.01514(14) -0.08861(18) 0.43553(18) 0.0260(7) Uani 1 1 d . . .
H7 H 0.0166 -0.0374 0.4157 0.031 Uiso 1 1 calc R . .
S8 S 0.23727(3) -0.24000(4) 0.54050(4) 0.02097(16) Uiso 1 1 d . . .
C8 C 0.24167(13) 0.09053(16) 0.63132(16) 0.0179(6) Uani 1 1 d . . .
H8A H 0.1995 0.0935 0.6018 0.022 Uiso 1 1 calc R . .
H8B H 0.2378 0.0633 0.6801 0.022 Uiso 1 1 calc R . .
S9 S 0.34062(3) -0.14380(4) 0.66268(4) 0.02247(16) Uiso 1 1 d . . .
C9 C 0.26565(13) 0.17136(16) 0.64863(16) 0.0176(6) Uani 1 1 d . . .
C10 C 0.31293(14) 0.18451(18) 0.70936(18) 0.0254(7) Uani 1 1 d . . .
H10 H 0.3316 0.1419 0.7380 0.030 Uiso 1 1 calc R . .
C11 C 0.33266(15) 0.25944(19) 0.7280(2) 0.0326(8) Uani 1 1 d . . .
H11 H 0.3647 0.2680 0.7694 0.039 Uiso 1 1 calc R . .
C12 C 0.30575(15) 0.32201(19) 0.6864(2) 0.0343(8) Uani 1 1 d . . .
H12 H 0.3194 0.3733 0.6993 0.041 Uiso 1 1 calc R . .
C13 C 0.25911(16) 0.30966(18) 0.6262(2) 0.0323(8) Uani 1 1 d . . .
H13 H 0.2409 0.3524 0.5973 0.039 Uiso 1 1 calc R . .
C14 C 0.23870(15) 0.23416(17) 0.60792(18) 0.0257(7) Uani 1 1 d . . .
H14 H 0.2060 0.2259 0.5672 0.031 Uiso 1 1 calc R . .
C15 C 0.39781(13) -0.07771(18) 0.48928(17) 0.0220(6) Uani 1 1 d . . .
H15A H 0.4056 -0.0215 0.4972 0.026 Uiso 1 1 calc R . .
H15B H 0.4091 -0.1042 0.5391 0.026 Uiso 1 1 calc R . .
C16 C 0.43837(13) -0.10791(17) 0.43229(17) 0.0204(6) Uani 1 1 d . . .
C17 C 0.47289(15) -0.0588(2) 0.3925(2) 0.0369(8) Uani 1 1 d . . .
H17 H 0.4696 -0.0042 0.3988 0.044 Uiso 1 1 calc R . .
C18 C 0.51272(18) -0.0884(2) 0.3428(2) 0.0477(11) Uani 1 1 d . . .
H18 H 0.5367 -0.0537 0.3163 0.057 Uiso 1 1 calc R . .
C19 C 0.51763(15) -0.1664(2) 0.3320(2) 0.0366(8) Uani 1 1 d . . .
H19 H 0.5448 -0.1861 0.2981 0.044 Uiso 1 1 calc R . .
C20 C 0.48303(15) -0.2163(2) 0.3706(2) 0.0337(8) Uani 1 1 d . . .
H20 H 0.4857 -0.2707 0.3628 0.040 Uiso 1 1 calc R . .
C21 C 0.44415(15) -0.18756(19) 0.4211(2) 0.0295(7) Uani 1 1 d . . .
H21 H 0.4211 -0.2226 0.4484 0.035 Uiso 1 1 calc R . .
C22 C 0.22462(14) 0.22807(17) 0.3947(2) 0.0265(7) Uani 1 1 d . . .
H22A H 0.2519 0.2522 0.4378 0.032 Uiso 1 1 calc R . .
H22B H 0.2509 0.2140 0.3546 0.032 Uiso 1 1 calc R . .
C23 C 0.17576(13) 0.28548(16) 0.36256(18) 0.0221(6) Uani 1 1 d . . .
C24 C 0.14785(15) 0.33474(19) 0.4103(2) 0.0313(7) Uani 1 1 d . . .
H24 H 0.1599 0.3323 0.4641 0.038 Uiso 1 1 calc R . .
C25 C 0.10304(18) 0.3872(2) 0.3811(3) 0.0466(10) Uani 1 1 d . . .
H25 H 0.0849 0.4211 0.4147 0.056 Uiso 1 1 calc R . .
C26 C 0.08438(18) 0.3907(2) 0.3031(3) 0.0486(11) Uani 1 1 d . . .
H26 H 0.0524 0.4257 0.2831 0.058 Uiso 1 1 calc R . .
C27 C 0.11250(18) 0.3432(2) 0.2545(2) 0.0418(9) Uani 1 1 d . . .
H27 H 0.1007 0.3464 0.2007 0.050 Uiso 1 1 calc R . .
C28 C 0.15827(15) 0.29020(19) 0.28411(19) 0.0302(7) Uani 1 1 d . . .
H28 H 0.1774 0.2574 0.2505 0.036 Uiso 1 1 calc R . .
C29 C 0.38124(14) 0.16442(18) 0.47798(17) 0.0249(7) Uani 1 1 d . . .
H29A H 0.3489 0.1853 0.5076 0.030 Uiso 1 1 calc R . .
H29B H 0.4113 0.1338 0.5132 0.030 Uiso 1 1 calc R . .
C30 C 0.41474(13) 0.23038(17) 0.44374(17) 0.0213(6) Uani 1 1 d . . .
C31 C 0.39248(15) 0.30564(19) 0.44372(19) 0.0289(7) Uani 1 1 d . . .
H31 H 0.3563 0.3168 0.4674 0.035 Uiso 1 1 calc R . .
C32 C 0.42268(16) 0.3653(2) 0.4093(2) 0.0357(8) Uani 1 1 d . . .
H32 H 0.4067 0.4167 0.4093 0.043 Uiso 1 1 calc R . .
C33 C 0.47550(17) 0.3502(2) 0.3753(2) 0.0353(8) Uani 1 1 d . . .
H33 H 0.4963 0.3911 0.3526 0.042 Uiso 1 1 calc R . .
C34 C 0.49811(15) 0.2752(2) 0.3744(2) 0.0354(8) Uani 1 1 d . . .
H34 H 0.5345 0.2644 0.3509 0.042 Uiso 1 1 calc R . .
C35 C 0.46777(14) 0.21603(19) 0.40772(19) 0.0282(7) Uani 1 1 d . . .
H35 H 0.4833 0.1645 0.4061 0.034 Uiso 1 1 calc R . .
C36 C 0.17784(15) 0.05576(17) 0.25215(17) 0.0252(7) Uani 1 1 d . . .
H36A H 0.1447 0.0705 0.2836 0.030 Uiso 1 1 calc R . .
H36B H 0.2004 0.1035 0.2407 0.030 Uiso 1 1 calc R . .
C37 C 0.14840(14) 0.01968(17) 0.17832(17) 0.0229(6) Uani 1 1 d . . .
C38 C 0.08418(16) 0.0120(2) 0.1640(2) 0.0377(8) Uani 1 1 d . . .
H38 H 0.0587 0.0285 0.2013 0.045 Uiso 1 1 calc R . .
C39 C 0.05685(17) -0.0199(3) 0.0952(2) 0.0520(11) Uani 1 1 d . . .
H39 H 0.0126 -0.0240 0.0854 0.062 Uiso 1 1 calc R . .
C40 C 0.09311(18) -0.0457(2) 0.0412(2) 0.0442(9) Uani 1 1 d . . .
H40 H 0.0740 -0.0681 -0.0054 0.053 Uiso 1 1 calc R . .
C41 C 0.15689(16) -0.03876(19) 0.05501(18) 0.0305(7) Uani 1 1 d . . .
H41 H 0.1822 -0.0566 0.0181 0.037 Uiso 1 1 calc R . .
C42 C 0.18436(15) -0.00578(17) 0.12281(17) 0.0239(6) Uani 1 1 d . . .
H42 H 0.2285 -0.0004 0.1316 0.029 Uiso 1 1 calc R . .
C43 C 0.12123(14) -0.05150(17) 0.66348(19) 0.0250(7) Uani 1 1 d . . .
H43A H 0.1251 0.0027 0.6823 0.030 Uiso 1 1 calc R . .
H43B H 0.1049 -0.0502 0.6083 0.030 Uiso 1 1 calc R . .
C44 C 0.07625(13) -0.09522(16) 0.70681(17) 0.0202(6) Uani 1 1 d . . .
C45 C 0.08681(14) -0.10388(17) 0.78619(18) 0.0243(6) Uani 1 1 d . . .
H45 H 0.1221 -0.0798 0.8144 0.029 Uiso 1 1 calc R . .
C46 C 0.04659(15) -0.14697(19) 0.82435(18) 0.0284(7) Uani 1 1 d . . .
H46 H 0.0547 -0.1530 0.8784 0.034 Uiso 1 1 calc R . .
C47 C -0.00561(16) -0.1814(2) 0.7841(2) 0.0348(8) Uani 1 1 d . . .
H47 H -0.0330 -0.2117 0.8103 0.042 Uiso 1 1 calc R . .
C48 C -0.01747(16) -0.1715(2) 0.7060(2) 0.0379(8) Uani 1 1 d . . .
H48 H -0.0537 -0.1940 0.6782 0.045 Uiso 1 1 calc R . .
C49 C 0.02328(15) -0.12856(19) 0.66744(19) 0.0290(7) Uani 1 1 d . . .
H49 H 0.0147 -0.1220 0.6135 0.035 Uiso 1 1 calc R . .
C50 C 0.30186(15) -0.28144(18) 0.4938(2) 0.0304(7) Uani 1 1 d . . .
H50A H 0.3061 -0.2515 0.4466 0.036 Uiso 1 1 calc R . .
H50B H 0.3414 -0.2759 0.5287 0.036 Uiso 1 1 calc R . .
C51 C 0.29207(14) -0.36538(17) 0.47329(19) 0.0255(7) Uani 1 1 d . . .
C52 C 0.25566(15) -0.38745(18) 0.40605(19) 0.0272(7) Uani 1 1 d . . .
H52 H 0.2356 -0.3486 0.3733 0.033 Uiso 1 1 calc R . .
C53 C 0.24781(15) -0.46535(19) 0.38533(19) 0.0300(7) Uani 1 1 d . . .
H53 H 0.2232 -0.4793 0.3386 0.036 Uiso 1 1 calc R . .
C54 C 0.27615(15) -0.52206(19) 0.4335(2) 0.0323(8) Uani 1 1 d . . .
H54 H 0.2707 -0.5753 0.4202 0.039 Uiso 1 1 calc R . .
C55 C 0.31235(15) -0.50141(18) 0.5008(2) 0.0313(7) Uani 1 1 d . . .
H55 H 0.3316 -0.5404 0.5340 0.038 Uiso 1 1 calc R . .
C56 C 0.32068(15) -0.42384(19) 0.52010(19) 0.0297(7) Uani 1 1 d . . .
H56 H 0.3464 -0.4102 0.5661 0.036 Uiso 1 1 calc R . .
C57 C 0.36043(14) -0.06566(19) 0.73180(18) 0.0265(7) Uani 1 1 d . . .
H57A H 0.3614 -0.0159 0.7037 0.032 Uiso 1 1 calc R . .
H57B H 0.3272 -0.0618 0.7657 0.032 Uiso 1 1 calc R . .
C58 C 0.42250(14) -0.07715(17) 0.78064(18) 0.0235(6) Uani 1 1 d . . .
C59 C 0.47639(15) -0.0891(2) 0.7463(2) 0.0380(9) Uani 1 1 d . . .
H59 H 0.4734 -0.0949 0.6922 0.046 Uiso 1 1 calc R . .
C60 C 0.53401(17) -0.0926(2) 0.7898(3) 0.0580(13) Uani 1 1 d . . .
H60 H 0.5706 -0.0994 0.7656 0.070 Uiso 1 1 calc R . .
C61 C 0.5387(2) -0.0862(3) 0.8680(3) 0.0664(15) Uani 1 1 d . . .
H61 H 0.5786 -0.0886 0.8978 0.080 Uiso 1 1 calc R . .
C62 C 0.4853(2) -0.0763(2) 0.9042(3) 0.0581(13) Uani 1 1 d . . .
H62 H 0.4887 -0.0724 0.9584 0.070 Uiso 1 1 calc R . .
C63 C 0.42680(17) -0.07197(19) 0.8596(2) 0.0347(8) Uani 1 1 d . . .
H63 H 0.3901 -0.0655 0.8837 0.042 Uiso 1 1 calc R . .
C3S C 0.23948(19) -0.17971(17) 0.21535(18) 0.0352(9) Uani 1 1 d . . .
H3S1 H 0.2421 -0.2051 0.1653 0.042 Uiso 1 1 calc R . .
H3S2 H 0.2321 -0.1237 0.2055 0.042 Uiso 1 1 calc R . .
C4S C 0.1840(4) -0.2129(2) 0.2491(3) 0.082(2) Uani 1 1 d . . .
H4S1 H 0.1908 -0.2691 0.2589 0.098 Uiso 1 1 calc R . .
H4S2 H 0.1804 -0.1873 0.2987 0.098 Uiso 1 1 calc R . .
C1S C 0.3502(2) -0.1494(3) 0.2283(3) 0.0788(19) Uani 1 1 d . . .
H1S1 H 0.3541 -0.1730 0.1784 0.118 Uiso 1 1 calc R . .
H1S2 H 0.3899 -0.1548 0.2619 0.118 Uiso 1 1 calc R . .
H1S3 H 0.3400 -0.0942 0.2213 0.118 Uiso 1 1 calc R . .
C2S C 0.2998(3) -0.1890(3) 0.2638(2) 0.0793(19) Uani 1 1 d . . .
H2S1 H 0.3097 -0.2450 0.2701 0.095 Uiso 1 1 calc R . .
H2S2 H 0.2971 -0.1667 0.3151 0.095 Uiso 1 1 calc R . .
C5S C 0.1252(3) -0.2019(3) 0.1970(4) 0.0804(19) Uani 1 1 d . . .
H5S1 H 0.1184 -0.1464 0.1870 0.121 Uiso 1 1 calc R . .
H5S2 H 0.0902 -0.2230 0.2209 0.121 Uiso 1 1 calc R . .
H5S3 H 0.1281 -0.2289 0.1485 0.121 Uiso 1 1 calc R . .

loop_
_atom_site_aniso_label
_atom_site_aniso_U_11
_atom_site_aniso_U_22
_atom_site_aniso_U_33
_atom_site_aniso_U_23
_atom_site_aniso_U_13
_atom_site_aniso_U_12
C1 0.0224(14) 0.0309(16) 0.0179(15) -0.0036(13) 0.0029(12) -0.0060(13)
C2 0.0200(14) 0.0254(15) 0.0187(15) -0.0065(12) 0.0027(11) -0.0065(12)
C3 0.0235(15) 0.0207(15) 0.0364(19) -0.0076(13) 0.0090(13) -0.0004(13)
C4 0.0284(16) 0.0215(15) 0.038(2) -0.0046(14) 0.0085(14) -0.0052(13)
C5 0.0202(14) 0.0331(17) 0.0264(17) -0.0074(14) 0.0058(12) -0.0087(13)
C6 0.0200(14) 0.0337(17) 0.0248(17) -0.0022(14) -0.0014(12) 0.0018(13)
C7 0.0282(16) 0.0261(16) 0.0221(16) 0.0044(13) -0.0026(12) -0.0023(13)
C8 0.0208(13) 0.0183(14) 0.0160(14) -0.0024(11) 0.0075(11) -0.0001(11)
C9 0.0198(13) 0.0151(13) 0.0191(15) -0.0060(11) 0.0067(11) -0.0012(11)
C10 0.0241(15) 0.0225(15) 0.0287(17) -0.0087(13) 0.0001(12) 0.0033(13)
C11 0.0234(15) 0.0328(18) 0.040(2) -0.0162(15) -0.0018(14) 0.0021(14)
C12 0.0333(17) 0.0230(16) 0.047(2) -0.0122(15) 0.0074(16) -0.0074(14)
C13 0.045(2) 0.0182(15) 0.034(2) -0.0020(14) 0.0053(15) 0.0014(15)
C14 0.0319(16) 0.0212(15) 0.0232(17) -0.0045(13) 0.0003(13) -0.0020(13)
C15 0.0199(14) 0.0238(15) 0.0220(16) -0.0031(12) 0.0013(11) 0.0018(12)
C16 0.0173(13) 0.0235(15) 0.0204(15) 0.0033(12) 0.0016(11) 0.0019(12)
C17 0.0298(17) 0.0276(17) 0.057(2) 0.0090(16) 0.0201(16) 0.0040(15)
C18 0.041(2) 0.046(2) 0.063(3) 0.020(2) 0.033(2) 0.0071(18)
C19 0.0269(16) 0.053(2) 0.032(2) 0.0003(16) 0.0118(14) 0.0120(16)
C20 0.0297(16) 0.0313(18) 0.041(2) -0.0111(15) 0.0070(15) 0.0017(15)
C21 0.0285(16) 0.0247(16) 0.038(2) 0.0003(14) 0.0136(14) -0.0023(14)
C22 0.0209(14) 0.0187(14) 0.041(2) 0.0090(13) 0.0075(13) 0.0006(12)
C23 0.0226(14) 0.0141(13) 0.0303(17) 0.0038(12) 0.0054(12) -0.0015(12)
C24 0.0331(17) 0.0258(16) 0.0344(19) -0.0042(14) 0.0017(14) 0.0023(14)
C25 0.043(2) 0.0271(18) 0.069(3) -0.0048(19) 0.007(2) 0.0129(17)
C26 0.0354(19) 0.0267(18) 0.081(3) 0.019(2) -0.005(2) 0.0079(16)
C27 0.047(2) 0.037(2) 0.037(2) 0.0206(17) -0.0113(17) -0.0151(18)
C28 0.0380(18) 0.0238(16) 0.0296(19) 0.0051(13) 0.0072(14) -0.0066(14)
C29 0.0280(15) 0.0258(16) 0.0208(16) 0.0008(12) 0.0029(12) -0.0046(13)
C30 0.0224(14) 0.0218(15) 0.0187(15) 0.0024(12) -0.0013(11) -0.0012(12)
C31 0.0274(16) 0.0270(16) 0.0335(19) -0.0017(14) 0.0081(14) -0.0024(14)
C32 0.0393(19) 0.0221(16) 0.046(2) 0.0007(15) 0.0043(16) -0.0050(15)
C33 0.0420(19) 0.0319(18) 0.033(2) 0.0034(15) 0.0070(15) -0.0157(16)
C34 0.0262(16) 0.045(2) 0.037(2) 0.0036(16) 0.0103(15) -0.0064(16)
C35 0.0229(15) 0.0279(16) 0.0341(19) 0.0027(14) 0.0049(13) -0.0007(13)
C36 0.0319(16) 0.0214(15) 0.0207(16) -0.0027(12) -0.0027(13) 0.0087(13)
C37 0.0306(15) 0.0192(14) 0.0183(15) 0.0013(12) 0.0004(12) 0.0029(13)
C38 0.0278(17) 0.056(2) 0.030(2) -0.0040(17) 0.0033(14) 0.0033(17)
C39 0.0267(18) 0.083(3) 0.044(2) -0.008(2) -0.0041(16) -0.006(2)
C40 0.047(2) 0.058(2) 0.0247(19) -0.0113(17) -0.0074(16) -0.0113(19)
C41 0.0434(19) 0.0284(17) 0.0205(17) -0.0033(13) 0.0064(14) 0.0005(15)
C42 0.0299(16) 0.0203(14) 0.0216(16) 0.0014(12) 0.0040(12) -0.0020(13)
C43 0.0272(15) 0.0212(15) 0.0285(17) 0.0063(13) 0.0113(13) 0.0058(13)
C44 0.0211(14) 0.0193(14) 0.0214(16) 0.0009(12) 0.0073(12) 0.0038(12)
C45 0.0257(15) 0.0245(16) 0.0231(16) -0.0007(13) 0.0050(12) -0.0014(13)
C46 0.0340(17) 0.0329(17) 0.0200(16) 0.0040(13) 0.0102(13) 0.0021(15)
C47 0.0310(17) 0.0383(19) 0.038(2) 0.0008(16) 0.0137(15) -0.0108(16)
C48 0.0285(17) 0.046(2) 0.039(2) -0.0035(17) 0.0005(15) -0.0135(16)
C49 0.0306(16) 0.0349(18) 0.0204(17) -0.0024(14) -0.0012(13) 0.0002(14)
C50 0.0337(17) 0.0192(15) 0.042(2) -0.0032(14) 0.0190(15) -0.0002(14)
C51 0.0299(16) 0.0182(15) 0.0312(18) -0.0029(13) 0.0145(13) 0.0001(13)
C52 0.0314(16) 0.0233(15) 0.0285(18) 0.0062(13) 0.0103(13) 0.0066(14)
C53 0.0274(16) 0.0347(18) 0.0285(18) -0.0071(14) 0.0062(13) 0.0024(15)
C54 0.0290(16) 0.0206(16) 0.048(2) -0.0075(15) 0.0070(15) 0.0001(14)
C55 0.0320(17) 0.0201(15) 0.041(2) 0.0093(14) -0.0002(15) 0.0061(14)
C56 0.0340(17) 0.0275(17) 0.0268(18) 0.0014(14) 0.0012(14) 0.0029(14)
C57 0.0269(15) 0.0313(17) 0.0208(16) -0.0021(13) 0.0009(12) 0.0065(14)
C58 0.0251(15) 0.0203(14) 0.0237(17) 0.0028(12) -0.0026(12) -0.0003(13)
C59 0.0279(17) 0.038(2) 0.049(2) 0.0154(17) 0.0079(16) 0.0039(16)
C60 0.0208(17) 0.046(2) 0.105(4) 0.022(3) -0.002(2) -0.0008(17)
C61 0.038(2) 0.048(3) 0.101(4) -0.006(3) -0.038(3) 0.003(2)
C62 0.073(3) 0.046(2) 0.046(3) -0.012(2) -0.032(2) 0.014(2)
C63 0.0402(19) 0.0279(17) 0.033(2) -0.0060(15) -0.0064(15) 0.0078(15)
C3S 0.082(3) 0.0128(14) 0.0121(16) -0.0006(12) 0.0111(16) 0.0171(16)
C4S 0.196(7) 0.0178(19) 0.044(3) -0.0079(18) 0.068(4) -0.009(3)
C1S 0.076(3) 0.096(4) 0.053(3) -0.040(3) -0.034(3) 0.059(3)
C2S 0.144(5) 0.067(3) 0.024(2) -0.012(2) 0.000(3) 0.070(4)
C5S 0.121(5) 0.032(2) 0.105(5) -0.003(3) 0.079(4) -0.016(3)

loop_
_atom_type_symbol
_atom_type_description
_atom_type_scat_dispersion_real
_atom_type_scat_dispersion_imag
_atom_type_scat_source
C C 0.0033 0.0016 'International Tables Vol C Tables 4.2.6.8 and 6.1.1.4'
H H 0.0000 0.0000 'International Tables Vol C Tables 4.2.6.8 and 6.1.1.4'
S S 0.1246 0.1234 'International Tables Vol C Tables 4.2.6.8 and 6.1.1.4'
Ti Ti 0.2776 0.4457 'International Tables Vol C Tables 4.2.6.8 and 6.1.1.4'

loop_
_geom_angle_atom_site_label_1
_geom_angle_atom_site_label_2
_geom_angle_atom_site_label_3
_geom_angle
_geom_angle_site_symmetry_1
_geom_angle_site_symmetry_3
_geom_angle_publ_flag
S5 Ti1 S4 98.64(3) . . ?
S5 Ti1 S6 92.27(4) . . ?
S4 Ti1 S6 99.54(4) . . ?
S5 Ti1 S3 95.66(3) . . ?
S4 Ti1 S3 165.02(3) . . ?
S6 Ti1 S3 84.26(3) . . ?
S5 Ti1 S2 96.14(4) . . ?
S4 Ti1 S2 98.44(3) . . ?
S6 Ti1 S2 158.75(3) . . ?
S3 Ti1 S2 75.53(3) . . ?
S5 Ti1 S1 172.34(3) . . ?
S4 Ti1 S1 83.45(3) . . ?
S6 Ti1 S1 94.65(3) . . ?
S3 Ti1 S1 81.79(3) . . ?
S2 Ti1 S1 76.23(3) . . ?
C1 S1 Ti2 111.91(11) . . ?
C1 S1 Ti1 112.91(10) . . ?
Ti2 S1 Ti1 86.14(3) . . ?
C2 C1 S1 112.5(2) . . ?
S7 Ti2 S9 86.26(3) . . ?
S7 Ti2 S8 98.20(3) . . ?
S9 Ti2 S8 88.96(3) . . ?
S7 Ti2 S1 91.00(3) . . ?
S9 Ti2 S1 168.63(3) . . ?
S8 Ti2 S1 102.35(3) . . ?
S7 Ti2 S2 97.41(3) . . ?
S9 Ti2 S2 92.05(3) . . ?
S8 Ti2 S2 164.39(3) . . ?
S1 Ti2 S2 77.35(3) . . ?
S7 Ti2 S3 171.75(3) . . ?
S9 Ti2 S3 98.68(3) . . ?
S8 Ti2 S3 88.53(3) . . ?
S1 Ti2 S3 82.87(3) . . ?
S2 Ti2 S3 75.91(3) . . ?
C8 S2 Ti2 107.71(9) . . ?
C8 S2 Ti1 113.06(10) . . ?
Ti2 S2 Ti1 86.35(3) . . ?
C7 C2 C3 118.8(3) . . ?
C7 C2 C1 120.8(3) . . ?
C3 C2 C1 120.3(3) . . ?
C15 S3 Ti2 108.62(10) . . ?
C15 S3 Ti1 110.07(10) . . ?
Ti2 S3 Ti1 86.32(3) . . ?
C4 C3 C2 120.3(3) . . ?
C22 S4 Ti1 110.32(10) . . ?
C5 C4 C3 120.6(3) . . ?
C29 S5 Ti1 112.52(10) . . ?
C4 C5 C6 119.6(3) . . ?
C36 S6 Ti1 109.21(10) . . ?
C5 C6 C7 120.2(3) . . ?
C43 S7 Ti2 119.64(10) . . ?
C2 C7 C6 120.5(3) . . ?
C50 S8 Ti2 111.09(10) . . ?
C9 C8 S2 112.41(18) . . ?
C57 S9 Ti2 109.66(10) . . ?
C14 C9 C10 119.1(3) . . ?
C14 C9 C8 120.5(3) . . ?
C10 C9 C8 120.2(3) . . ?
C11 C10 C9 120.3(3) . . ?
C10 C11 C12 120.2(3) . . ?
C13 C12 C11 120.0(3) . . ?
C12 C13 C14 119.8(3) . . ?
C9 C14 C13 120.6(3) . . ?
C16 C15 S3 111.7(2) . . ?
C17 C16 C21 118.0(3) . . ?
C17 C16 C15 121.6(3) . . ?
C21 C16 C15 120.3(3) . . ?
C16 C17 C18 120.6(3) . . ?
C19 C18 C17 120.8(3) . . ?
C18 C19 C20 119.5(3) . . ?
C19 C20 C21 120.2(3) . . ?
C20 C21 C16 121.0(3) . . ?
C23 C22 S4 111.3(2) . . ?
C24 C23 C28 118.9(3) . . ?
C24 C23 C22 120.9(3) . . ?
C28 C23 C22 120.2(3) . . ?
C25 C24 C23 121.1(3) . . ?
C24 C25 C26 120.2(4) . . ?
C27 C26 C25 119.6(3) . . ?
C26 C27 C28 120.2(4) . . ?
C23 C28 C27 120.0(3) . . ?
C30 C29 S5 108.8(2) . . ?
C31 C30 C35 118.0(3) . . ?
C31 C30 C29 121.4(3) . . ?
C35 C30 C29 120.5(3) . . ?
C30 C31 C32 120.7(3) . . ?
C33 C32 C31 120.4(3) . . ?
C32 C33 C34 119.7(3) . . ?
C33 C34 C35 119.9(3) . . ?
C34 C35 C30 121.4(3) . . ?
C37 C36 S6 111.2(2) . . ?
C38 C37 C42 118.5(3) . . ?
C38 C37 C36 120.0(3) . . ?
C42 C37 C36 121.5(3) . . ?
C37 C38 C39 120.0(3) . . ?
C40 C39 C38 120.8(3) . . ?
C41 C40 C39 119.6(3) . . ?
C40 C41 C42 119.9(3) . . ?
C41 C42 C37 121.1(3) . . ?
C44 C43 S7 110.6(2) . . ?
C49 C44 C45 118.4(3) . . ?
C49 C44 C43 119.9(3) . . ?
C45 C44 C43 121.7(3) . . ?
C46 C45 C44 120.8(3) . . ?
C45 C46 C47 120.2(3) . . ?
C48 C47 C46 119.5(3) . . ?
C47 C48 C49 120.3(3) . . ?
C44 C49 C48 120.7(3) . . ?
C51 C50 S8 112.8(2) . . ?
C52 C51 C56 117.8(3) . . ?
C52 C51 C50 121.1(3) . . ?
C56 C51 C50 121.1(3) . . ?
C51 C52 C53 121.5(3) . . ?
C54 C53 C52 119.3(3) . . ?
C55 C54 C53 120.1(3) . . ?
C54 C55 C56 120.0(3) . . ?
C55 C56 C51 121.2(3) . . ?
C58 C57 S9 113.4(2) . . ?
C63 C58 C59 119.4(3) . . ?
C63 C58 C57 120.3(3) . . ?
C59 C58 C57 120.2(3) . . ?
C60 C59 C58 120.8(4) . . ?
C61 C60 C59 120.0(4) . . ?
C60 C61 C62 120.5(4) . . ?
C61 C62 C63 119.3(4) . . ?
C58 C63 C62 119.9(4) . . ?
C2S C3S C4S 114.7(4) . . ?
C5S C4S C3S 111.5(4) . . ?
C3S C2S C1S 110.4(4) . . ?

loop_
_geom_bond_atom_site_label_1
_geom_bond_atom_site_label_2
_geom_bond_distance
_geom_bond_site_symmetry_2
_geom_bond_publ_flag
Ti1 S5 2.3183(9) . ?
Ti1 S4 2.3308(9) . ?
Ti1 S6 2.3582(10) . ?
Ti1 S3 2.5364(9) . ?
Ti1 S2 2.5395(10) . ?
Ti1 S1 2.5609(9) . ?
S1 C1 1.847(3) . ?
S1 Ti2 2.5132(10) . ?
C1 C2 1.508(4) . ?
Ti2 S7 2.3366(11) . ?
Ti2 S9 2.3484(11) . ?
Ti2 S8 2.4090(10) . ?
Ti2 S2 2.5249(9) . ?
Ti2 S3 2.5295(10) . ?
S2 C8 1.850(3) . ?
C2 C7 1.391(4) . ?
C2 C3 1.398(4) . ?
S3 C15 1.853(3) . ?
C3 C4 1.391(4) . ?
S4 C22 1.846(3) . ?
C4 C5 1.382(4) . ?
S5 C29 1.841(3) . ?
C5 C6 1.385(5) . ?
S6 C36 1.839(3) . ?
C6 C7 1.397(4) . ?
S7 C43 1.838(3) . ?
S8 C50 1.848(3) . ?
C8 C9 1.503(4) . ?
S9 C57 1.827(3) . ?
C9 C14 1.384(4) . ?
C9 C10 1.398(4) . ?
C10 C11 1.385(4) . ?
C11 C12 1.388(5) . ?
C12 C13 1.381(5) . ?
C13 C14 1.397(4) . ?
C15 C16 1.504(4) . ?
C16 C17 1.376(4) . ?
C16 C21 1.394(4) . ?
C17 C18 1.396(5) . ?
C18 C19 1.364(5) . ?
C19 C20 1.373(5) . ?
C20 C21 1.387(4) . ?
C22 C23 1.503(4) . ?
C23 C24 1.383(4) . ?
C23 C28 1.385(5) . ?
C24 C25 1.374(5) . ?
C25 C26 1.380(6) . ?
C26 C27 1.379(6) . ?
C27 C28 1.395(5) . ?
C29 C30 1.512(4) . ?
C30 C31 1.382(4) . ?
C30 C35 1.398(4) . ?
C31 C32 1.396(5) . ?
C32 C33 1.377(5) . ?
C33 C34 1.381(5) . ?
C34 C35 1.381(5) . ?
C36 C37 1.505(4) . ?
C37 C38 1.383(4) . ?
C37 C42 1.392(4) . ?
C38 C39 1.390(5) . ?
C39 C40 1.379(5) . ?
C40 C41 1.372(5) . ?
C41 C42 1.384(4) . ?
C43 C44 1.509(4) . ?
C44 C49 1.383(4) . ?
C44 C45 1.393(4) . ?
C45 C46 1.379(4) . ?
C46 C47 1.385(5) . ?
C47 C48 1.376(5) . ?
C48 C49 1.389(5) . ?
C50 C51 1.499(4) . ?
C51 C52 1.387(5) . ?
C51 C56 1.394(4) . ?
C52 C53 1.395(4) . ?
C53 C54 1.383(5) . ?
C54 C55 1.379(5) . ?
C55 C56 1.384(5) . ?
C57 C58 1.509(4) . ?
C58 C63 1.383(5) . ?
C58 C59 1.391(4) . ?
C59 C60 1.375(5) . ?
C60 C61 1.370(7) . ?
C61 C62 1.394(7) . ?
C62 C63 1.401(5) . ?
C3S C2S 1.470(6) . ?
C3S C4S 1.513(7) . ?
C4S C5S 1.479(8) . ?
C1S C2S 1.486(8) . ?

loop_
_geom_torsion_atom_site_label_1
_geom_torsion_atom_site_label_2
_geom_torsion_atom_site_label_3
_geom_torsion_atom_site_label_4
_geom_torsion
_geom_torsion_site_symmetry_1
_geom_torsion_site_symmetry_2
_geom_torsion_site_symmetry_3
_geom_torsion_site_symmetry_4
_geom_torsion_publ_flag
S5 Ti1 S1 C1 -148.3(3) . . . . ?
S4 Ti1 S1 C1 105.43(12) . . . . ?
S6 Ti1 S1 C1 6.33(12) . . . . ?
S3 Ti1 S1 C1 -77.17(12) . . . . ?
S2 Ti1 S1 C1 -154.19(11) . . . . ?
S5 Ti1 S1 Ti2 -36.1(2) . . . . ?
S4 Ti1 S1 Ti2 -142.39(3) . . . . ?
S6 Ti1 S1 Ti2 118.52(3) . . . . ?
S3 Ti1 S1 Ti2 35.02(3) . . . . ?
S2 Ti1 S1 Ti2 -42.01(3) . . . . ?
Ti2 S1 C1 C2 97.6(2) . . . . ?
Ti1 S1 C1 C2 -167.14(19) . . . . ?
C1 S1 Ti2 S7 -107.40(10) . . . . ?
Ti1 S1 Ti2 S7 139.44(3) . . . . ?
C1 S1 Ti2 S9 176.76(18) . . . . ?
Ti1 S1 Ti2 S9 63.59(17) . . . . ?
C1 S1 Ti2 S8 -8.77(10) . . . . ?
Ti1 S1 Ti2 S8 -121.94(3) . . . . ?
C1 S1 Ti2 S2 155.24(10) . . . . ?
Ti1 S1 Ti2 S2 42.07(2) . . . . ?
C1 S1 Ti2 S3 78.14(10) . . . . ?
Ti1 S1 Ti2 S3 -35.02(3) . . . . ?
S7 Ti2 S2 C8 -18.80(10) . . . . ?
S9 Ti2 S2 C8 -105.29(10) . . . . ?
S8 Ti2 S2 C8 161.22(14) . . . . ?
S1 Ti2 S2 C8 70.56(10) . . . . ?
S3 Ti2 S2 C8 156.28(10) . . . . ?
S7 Ti2 S2 Ti1 -131.86(3) . . . . ?
S9 Ti2 S2 Ti1 141.65(3) . . . . ?
S8 Ti2 S2 Ti1 48.15(12) . . . . ?
S1 Ti2 S2 Ti1 -42.50(3) . . . . ?
S3 Ti2 S2 Ti1 43.22(3) . . . . ?
S5 Ti1 S2 C8 114.85(10) . . . . ?
S4 Ti1 S2 C8 15.14(10) . . . . ?
S6 Ti1 S2 C8 -132.39(12) . . . . ?
S3 Ti1 S2 C8 -150.87(10) . . . . ?
S1 Ti1 S2 C8 -65.95(10) . . . . ?
S5 Ti1 S2 Ti2 -137.45(3) . . . . ?
S4 Ti1 S2 Ti2 122.84(3) . . . . ?
S6 Ti1 S2 Ti2 -24.69(9) . . . . ?
S3 Ti1 S2 Ti2 -43.16(3) . . . . ?
S1 Ti1 S2 Ti2 41.76(2) . . . . ?
S1 C1 C2 C7 78.6(3) . . . . ?
S1 C1 C2 C3 -102.8(3) . . . . ?
S7 Ti2 S3 C15 103.1(2) . . . . ?
S9 Ti2 S3 C15 -23.28(11) . . . . ?
S8 Ti2 S3 C15 -112.01(10) . . . . ?
S1 Ti2 S3 C15 145.35(11) . . . . ?
S2 Ti2 S3 C15 66.66(10) . . . . ?
S7 Ti2 S3 Ti1 -6.9(2) . . . . ?
S9 Ti2 S3 Ti1 -133.23(3) . . . . ?
S8 Ti2 S3 Ti1 138.04(3) . . . . ?
S1 Ti2 S3 Ti1 35.40(2) . . . . ?
S2 Ti2 S3 Ti1 -43.29(3) . . . . ?
S5 Ti1 S3 C15 29.48(11) . . . . ?
S4 Ti1 S3 C15 -133.21(15) . . . . ?
S6 Ti1 S3 C15 121.21(11) . . . . ?
S2 Ti1 S3 C15 -65.42(11) . . . . ?
S1 Ti1 S3 C15 -143.24(10) . . . . ?
S5 Ti1 S3 Ti2 137.97(3) . . . . ?
S4 Ti1 S3 Ti2 -24.72(13) . . . . ?
S6 Ti1 S3 Ti2 -130.31(3) . . . . ?
S2 Ti1 S3 Ti2 43.07(3) . . . . ?
S1 Ti1 S3 Ti2 -34.75(3) . . . . ?
C7 C2 C3 C4 1.5(5) . . . . ?
C1 C2 C3 C4 -177.1(3) . . . . ?
S5 Ti1 S4 C22 4.86(12) . . . . ?
S6 Ti1 S4 C22 -88.94(12) . . . . ?
S3 Ti1 S4 C22 167.42(16) . . . . ?
S2 Ti1 S4 C22 102.44(12) . . . . ?
S1 Ti1 S4 C22 177.42(12) . . . . ?
C2 C3 C4 C5 -0.8(5) . . . . ?
S4 Ti1 S5 C29 72.78(12) . . . . ?
S6 Ti1 S5 C29 172.79(11) . . . . ?
S3 Ti1 S5 C29 -102.76(11) . . . . ?
S2 Ti1 S5 C29 -26.75(11) . . . . ?
S1 Ti1 S5 C29 -32.5(3) . . . . ?
C3 C4 C5 C6 -0.9(5) . . . . ?
S5 Ti1 S6 C36 -91.70(12) . . . . ?
S4 Ti1 S6 C36 7.45(12) . . . . ?
S3 Ti1 S6 C36 172.83(11) . . . . ?
S2 Ti1 S6 C36 154.87(13) . . . . ?
S1 Ti1 S6 C36 91.58(12) . . . . ?
C4 C5 C6 C7 1.7(5) . . . . ?
S9 Ti2 S7 C43 168.46(12) . . . . ?
S8 Ti2 S7 C43 -103.13(12) . . . . ?
S1 Ti2 S7 C43 -0.50(12) . . . . ?
S2 Ti2 S7 C43 76.88(12) . . . . ?
S3 Ti2 S7 C43 41.4(3) . . . . ?
C3 C2 C7 C6 -0.7(5) . . . . ?
C1 C2 C7 C6 177.9(3) . . . . ?
C5 C6 C7 C2 -1.0(5) . . . . ?
S7 Ti2 S8 C50 -152.99(13) . . . . ?
S9 Ti2 S8 C50 -66.92(13) . . . . ?
S1 Ti2 S8 C50 114.17(13) . . . . ?
S2 Ti2 S8 C50 27.00(18) . . . . ?
S3 Ti2 S8 C50 31.79(13) . . . . ?
Ti2 S2 C8 C9 170.27(18) . . . . ?
Ti1 S2 C8 C9 -96.1(2) . . . . ?
S7 Ti2 S9 C57 -62.58(11) . . . . ?
S8 Ti2 S9 C57 -160.87(11) . . . . ?
S1 Ti2 S9 C57 13.7(2) . . . . ?
S2 Ti2 S9 C57 34.72(12) . . . . ?
S3 Ti2 S9 C57 110.78(11) . . . . ?
S2 C8 C9 C14 103.8(3) . . . . ?
S2 C8 C9 C10 -80.2(3) . . . . ?
C14 C9 C10 C11 -0.4(4) . . . . ?
C8 C9 C10 C11 -176.4(3) . . . . ?
C9 C10 C11 C12 -0.2(5) . . . . ?
C10 C11 C12 C13 0.1(5) . . . . ?
C11 C12 C13 C14 0.7(5) . . . . ?
C10 C9 C14 C13 1.1(5) . . . . ?
C8 C9 C14 C13 177.2(3) . . . . ?
C12 C13 C14 C9 -1.3(5) . . . . ?
Ti2 S3 C15 C16 152.12(18) . . . . ?
Ti1 S3 C15 C16 -115.0(2) . . . . ?
S3 C15 C16 C17 113.0(3) . . . . ?
S3 C15 C16 C21 -70.0(3) . . . . ?
C21 C16 C17 C18 -0.4(5) . . . . ?
C15 C16 C17 C18 176.6(3) . . . . ?
C16 C17 C18 C19 0.9(6) . . . . ?
C17 C18 C19 C20 -0.1(6) . . . . ?
C18 C19 C20 C21 -1.0(5) . . . . ?
C19 C20 C21 C16 1.4(5) . . . . ?
C17 C16 C21 C20 -0.7(5) . . . . ?
C15 C16 C21 C20 -177.8(3) . . . . ?
Ti1 S4 C22 C23 157.6(2) . . . . ?
S4 C22 C23 C24 82.1(3) . . . . ?
S4 C22 C23 C28 -98.4(3) . . . . ?
C28 C23 C24 C25 0.6(5) . . . . ?
C22 C23 C24 C25 -179.8(3) . . . . ?
C23 C24 C25 C26 1.0(6) . . . . ?
C24 C25 C26 C27 -2.2(6) . . . . ?
C25 C26 C27 C28 1.9(5) . . . . ?
C24 C23 C28 C27 -1.0(4) . . . . ?
C22 C23 C28 C27 179.5(3) . . . . ?
C26 C27 C28 C23 -0.2(5) . . . . ?
Ti1 S5 C29 C30 -153.95(17) . . . . ?
S5 C29 C30 C31 109.0(3) . . . . ?
S5 C29 C30 C35 -67.9(3) . . . . ?
C35 C30 C31 C32 -0.6(5) . . . . ?
C29 C30 C31 C32 -177.6(3) . . . . ?
C30 C31 C32 C33 -0.5(5) . . . . ?
C31 C32 C33 C34 0.9(5) . . . . ?
C32 C33 C34 C35 -0.2(5) . . . . ?
C33 C34 C35 C30 -1.0(5) . . . . ?
C31 C30 C35 C34 1.4(5) . . . . ?
C29 C30 C35 C34 178.4(3) . . . . ?
Ti1 S6 C36 C37 -166.74(19) . . . . ?
S6 C36 C37 C38 121.0(3) . . . . ?
S6 C36 C37 C42 -59.7(3) . . . . ?
C42 C37 C38 C39 -0.6(5) . . . . ?
C36 C37 C38 C39 178.7(4) . . . . ?
C37 C38 C39 C40 1.3(7) . . . . ?
C38 C39 C40 C41 -0.9(7) . . . . ?
C39 C40 C41 C42 -0.3(6) . . . . ?
C40 C41 C42 C37 1.0(5) . . . . ?
C38 C37 C42 C41 -0.6(5) . . . . ?
C36 C37 C42 C41 -179.9(3) . . . . ?
Ti2 S7 C43 C44 141.09(18) . . . . ?
S7 C43 C44 C49 -118.2(3) . . . . ?
S7 C43 C44 C45 61.2(3) . . . . ?
C49 C44 C45 C46 2.3(4) . . . . ?
C43 C44 C45 C46 -177.1(3) . . . . ?
C44 C45 C46 C47 -0.9(5) . . . . ?
C45 C46 C47 C48 -0.9(5) . . . . ?
C46 C47 C48 C49 1.4(5) . . . . ?
C45 C44 C49 C48 -1.8(5) . . . . ?
C43 C44 C49 C48 177.6(3) . . . . ?
C47 C48 C49 C44 0.0(5) . . . . ?
Ti2 S8 C50 C51 179.6(2) . . . . ?
S8 C50 C51 C52 83.2(3) . . . . ?
S8 C50 C51 C56 -98.6(3) . . . . ?
C56 C51 C52 C53 -0.2(5) . . . . ?
C50 C51 C52 C53 178.0(3) . . . . ?
C51 C52 C53 C54 1.0(5) . . . . ?
C52 C53 C54 C55 -0.8(5) . . . . ?
C53 C54 C55 C56 -0.4(5) . . . . ?
C54 C55 C56 C51 1.2(5) . . . . ?
C52 C51 C56 C55 -0.9(5) . . . . ?
C50 C51 C56 C55 -179.2(3) . . . . ?
Ti2 S9 C57 C58 -166.9(2) . . . . ?
S9 C57 C58 C63 -128.7(3) . . . . ?
S9 C57 C58 C59 54.6(4) . . . . ?
C63 C58 C59 C60 -2.7(5) . . . . ?
C57 C58 C59 C60 174.0(3) . . . . ?
C58 C59 C60 C61 1.6(6) . . . . ?
C59 C60 C61 C62 0.1(7) . . . . ?
C60 C61 C62 C63 -0.7(7) . . . . ?
C59 C58 C63 C62 2.1(5) . . . . ?
C57 C58 C63 C62 -174.7(3) . . . . ?
C61 C62 C63 C58 -0.4(6) . . . . ?
C2S C3S C4S C5S -179.6(3) . . . . ?
C4S C3S C2S C1S -175.7(3) . . . . ?
